data_4038267
loop_
_publ_author_name
'Poronik, Yevgen M.'
'Ambicki, Filip'
'Tseng, Sheng-Ming'
'Chou, Pi-Tai'
'Deperasi\'nska, Irena'
'Gryko, Daniel T.'

_publ_section_title
;
 How an Eight-Membered Ring Alters the Rhodamine Chromophore.
;
_journal_issue 9
_journal_name_full 'The Journal of organic chemistry'
_journal_page_first 5973
_journal_page_last 5980
_journal_paper_doi 10.1021/acs.joc.0c00414
_journal_volume 85
_journal_year 2020
_chemical_formula_moiety '2(C27 H30 N4 O), 2(Cl), 2(H2 O), O'
_chemical_formula_sum 'C54 H64 Cl2 N8 O5'
_chemical_formula_weight 976.03
_space_group_crystal_system monoclinic
_space_group_IT_number 14
_space_group_name_Hall '-P 2ybc'
_space_group_name_H-M_alt 'P 1 21/c 1'
_atom_sites_solution_hydrogens mixed
_atom_sites_solution_primary direct
_atom_sites_solution_secondary difmap
_audit_creation_method SHELXL-2014
_cell_angle_alpha 90
_cell_angle_beta 92.1770(10)
_cell_angle_gamma 90
_cell_formula_units_Z 2
_cell_length_a 9.3250(2)
_cell_length_b 12.3792(3)
_cell_length_c 22.7224(5)
_cell_measurement_reflns_used 4112
_cell_measurement_temperature 296(2)
_cell_measurement_theta_max 68.40
_cell_measurement_theta_min 3.89
_cell_volume 2621.09(10)
_computing_cell_refinement 'Bruker SAINT'
_computing_data_collection 'Bruker APEX2'
_computing_data_reduction 'Bruker SAINT'
_computing_molecular_graphics 'Bruker SHELXTL'
_computing_publication_material 'Bruker SHELXTL'
_computing_structure_refinement 'SHELXL-2014 (Sheldrick, 2014)'
_computing_structure_solution 'SHELXL-2014 (Sheldrick, 2014)'
_diffrn_ambient_temperature 296(2)
_diffrn_measured_fraction_theta_full 1.000
_diffrn_measured_fraction_theta_max 0.999
_diffrn_measurement_device_type 'Bruker APEX-II CCD'
_diffrn_measurement_method '\f and \w scans'
_diffrn_radiation_monochromator graphite
_diffrn_radiation_type CuK\a
_diffrn_radiation_wavelength 1.54178
_diffrn_reflns_av_R_equivalents 0.0606
_diffrn_reflns_av_unetI/netI 0.0317
_diffrn_reflns_Laue_measured_fraction_full 1.000
_diffrn_reflns_Laue_measured_fraction_max 0.999
_diffrn_reflns_limit_h_max 11
_diffrn_reflns_limit_h_min -11
_diffrn_reflns_limit_k_max 14
_diffrn_reflns_limit_k_min -14
_diffrn_reflns_limit_l_max 27
_diffrn_reflns_limit_l_min -27
_diffrn_reflns_number 42272
_diffrn_reflns_point_group_measured_fraction_full 1.000
_diffrn_reflns_point_group_measured_fraction_max 0.999
_diffrn_reflns_theta_full 67.679
_diffrn_reflns_theta_max 68.403
_diffrn_reflns_theta_min 3.893
_diffrn_source 'fine-focus sealed tube'
_exptl_absorpt_coefficient_mu 1.547
_exptl_absorpt_correction_T_max 0.8310
_exptl_absorpt_correction_T_min 0.6360
_exptl_absorpt_correction_type numerical
_exptl_absorpt_process_details sadabs
_exptl_crystal_colour purple
_exptl_crystal_density_diffrn 1.237
_exptl_crystal_density_method 'not measured'
_exptl_crystal_description prisms
_exptl_crystal_F_000 1036
_exptl_crystal_size_max 0.327
_exptl_crystal_size_mid 0.182
_exptl_crystal_size_min 0.126
_refine_diff_density_max 0.346
_refine_diff_density_min -0.253
_refine_diff_density_rms 0.042
_refine_ls_extinction_method none
_refine_ls_goodness_of_fit_ref 1.046
_refine_ls_hydrogen_treatment mixed
_refine_ls_matrix_type full
_refine_ls_number_parameters 340
_refine_ls_number_reflns 4809
_refine_ls_number_restraints 0
_refine_ls_restrained_S_all 1.046
_refine_ls_R_factor_all 0.0588
_refine_ls_R_factor_gt 0.0511
_refine_ls_shift/su_max 0.009
_refine_ls_shift/su_mean 0.000
_refine_ls_structure_factor_coef Fsqd
_refine_ls_weighting_details 'w=1/[\s^2^(Fo^2^)+(0.0547P)^2^+1.6974P] where P=(Fo^2^+2Fc^2^)/3'
_refine_ls_weighting_scheme calc
_refine_ls_wR_factor_gt 0.1310
_refine_ls_wR_factor_ref 0.1361
_reflns_Friedel_coverage 0.000
_reflns_number_gt 4112
_reflns_number_total 4809
_reflns_threshold_expression 'I > 2\s(I)'
_cod_data_source_file jo0c00414_si_003.cif
_cod_data_source_block FA_23_2_A_0m
_cod_depositor_comments 'Adding full bibliography for 4038266--4038267.cif.'
_cod_original_sg_symbol_H-M 'P 21/c'
_cod_database_code 4038267
_shelx_space_group_comment
;
The symmetry employed for this shelxl refinement is uniquely defined
by the following loop, which should always be used as a source of
symmetry information in preference to the above space-group names.
They are only intended as comments.
;
_shelx_estimated_absorpt_t_min 0.632
_shelx_estimated_absorpt_t_max 0.829
_shelxl_version_number 2014-3

loop_
_space_group_symop_operation_xyz
'x, y, z'
'-x, y+1/2, -z+1/2'
'-x, -y, -z'
'x, -y-1/2, z-1/2'

loop_
_atom_site_label
_atom_site_type_symbol
_atom_site_fract_x
_atom_site_fract_y
_atom_site_fract_z
_atom_site_U_iso_or_equiv
_atom_site_adp_type
_atom_site_occupancy
_atom_site_site_symmetry_order
_atom_site_calc_flag
_atom_site_refinement_flags_posn
_atom_site_refinement_flags_adp
_atom_site_refinement_flags_occupancy
_atom_site_disorder_assembly
_atom_site_disorder_group
Cl1 Cl 0.39598(6) 0.59263(5) 0.40932(3) 0.05610(19) Uani 1 1 d . . . . .
O1 O 0.2356(3) 0.48160(15) -0.01139(7) 0.0752(6) Uani 1 1 d . . . . .
O2 O 0.4686(3) 0.35687(18) 0.46297(10) 0.0758(6) Uani 1 1 d . . . . .
N1 N 0.31022(19) 0.40614(13) 0.07810(8) 0.0402(4) Uani 1 1 d . . . . .
N2 N 0.2417(2) 0.58764(13) 0.06905(7) 0.0442(4) Uani 1 1 d . . . . .
N3 N 0.1018(2) 0.05033(15) 0.07800(9) 0.0472(5) Uani 1 1 d . . . . .
N4 N 0.4953(2) 0.78280(15) 0.22396(8) 0.0451(4) Uani 1 1 d . . . . .
C1 C 0.2576(3) 0.49432(18) 0.04094(9) 0.0449(5) Uani 1 1 d . . . . .
C2 C 0.2024(2) 0.33445(16) 0.09159(9) 0.0384(5) Uani 1 1 d . . . . .
C3 C 0.2108(2) 0.22583(17) 0.08014(10) 0.0418(5) Uani 1 1 d . . . . .
C4 C 0.0925(2) 0.15649(17) 0.08803(9) 0.0402(5) Uani 1 1 d . . . . .
C5 C -0.0412(2) 0.20407(18) 0.10338(10) 0.0448(5) Uani 1 1 d . . . . .
H5 H -0.1242 0.1624 0.1029 0.054 Uiso 1 1 calc R U . . .
C6 C -0.0466(2) 0.30852(19) 0.11842(10) 0.0462(5) Uani 1 1 d . . . . .
H6 H -0.1347 0.3377 0.1279 0.055 Uiso 1 1 calc R U . . .
C7 C 0.0778(2) 0.37782(16) 0.12065(9) 0.0380(4) Uani 1 1 d . . . . .
C8 C 0.0816(2) 0.46460(16) 0.15901(9) 0.0382(4) Uani 1 1 d . . . . .
C9 C 0.1969(2) 0.54127(16) 0.17200(9) 0.0365(4) Uani 1 1 d . . . . .
C10 C 0.2273(2) 0.56905(17) 0.23160(9) 0.0400(5) Uani 1 1 d . . . . .
C11 C 0.3265(2) 0.64416(17) 0.24901(9) 0.0411(5) Uani 1 1 d . . . . .
H11 H 0.3452 0.6562 0.2890 0.049 Uiso 1 1 calc R U . . .
C12 C 0.4012(2) 0.70392(16) 0.20720(9) 0.0371(4) Uani 1 1 d . . . . .
C13 C 0.3722(2) 0.67894(16) 0.14721(9) 0.0394(5) Uani 1 1 d . . . . .
H13 H 0.4196 0.7166 0.1183 0.047 Uiso 1 1 calc R U . . .
C14 C 0.2749(2) 0.59970(15) 0.13084(8) 0.0367(4) Uani 1 1 d . . . . .
C15 C -0.0429(2) 0.47943(18) 0.19779(10) 0.0449(5) Uani 1 1 d . . . . .
C16 C -0.0690(3) 0.4083(2) 0.24331(11) 0.0533(6) Uani 1 1 d . . . . .
C17 C -0.1828(3) 0.4300(3) 0.28022(13) 0.0691(8) Uani 1 1 d . . . . .
H17 H -0.2005 0.3837 0.3113 0.083 Uiso 1 1 calc R U . . .
C18 C -0.2677(3) 0.5187(3) 0.27080(17) 0.0838(10) Uani 1 1 d . . . . .
H18 H -0.3422 0.5328 0.2958 0.101 Uiso 1 1 calc R U . . .
C19 C -0.2437(4) 0.5860(3) 0.22527(18) 0.0878(10) Uani 1 1 d . . . . .
H19 H -0.3040 0.6451 0.2190 0.105 Uiso 1 1 calc R U . . .
C20 C -0.1321(3) 0.5694(2) 0.18778(14) 0.0654(7) Uani 1 1 d . . . . .
C21A C 0.0190(6) 0.3156(4) 0.2592(2) 0.0581(16) Uiso 0.487(6) 1 d . . P . .
H21A H -0.0407 0.2527 0.2619 0.087 Uiso 0.487(6) 1 calc R U P . .
H21B H 0.0676 0.3284 0.2966 0.087 Uiso 0.487(6) 1 calc R U P . .
H21C H 0.0885 0.3042 0.2297 0.087 Uiso 0.487(6) 1 calc R U P . .
C22 C 0.4469(3) 0.36436(19) 0.05775(11) 0.0523(6) Uani 1 1 d . . . . .
H22A H 0.4818 0.3089 0.0841 0.078 Uiso 1 1 calc R U . . .
H22B H 0.5157 0.4220 0.0569 0.078 Uiso 1 1 calc R U . . .
H22C H 0.4327 0.3348 0.0189 0.078 Uiso 1 1 calc R U . . .
C23 C 0.1904(4) 0.6816(2) 0.03504(11) 0.0688(8) Uani 1 1 d . . . . .
H23A H 0.2709 0.7247 0.0243 0.103 Uiso 1 1 calc R U . . .
H23B H 0.1281 0.7240 0.0585 0.103 Uiso 1 1 calc R U . . .
H23C H 0.1388 0.6575 0.0001 0.103 Uiso 1 1 calc R U . . .
C24 C -0.0210(3) -0.0229(2) 0.08281(13) 0.0615(7) Uani 1 1 d . . . . .
H24A H -0.0222 -0.0514 0.1221 0.092 Uiso 1 1 calc R U . . .
H24B H -0.0127 -0.0812 0.0553 0.092 Uiso 1 1 calc R U . . .
H24C H -0.1083 0.0160 0.0742 0.092 Uiso 1 1 calc R U . . .
C25 C 0.2362(3) -0.0011(2) 0.06341(13) 0.0597(7) Uani 1 1 d . . . . .
H25A H 0.2323 -0.0766 0.0730 0.090 Uiso 1 1 calc R U . . .
H25B H 0.3140 0.0321 0.0856 0.090 Uiso 1 1 calc R U . . .
H25C H 0.2510 0.0072 0.0221 0.090 Uiso 1 1 calc R U . . .
C26 C 0.5642(3) 0.8497(2) 0.18121(11) 0.0567(6) Uani 1 1 d . . . . .
H26A H 0.6230 0.8055 0.1572 0.085 Uiso 1 1 calc R U . . .
H26B H 0.6230 0.9028 0.2013 0.085 Uiso 1 1 calc R U . . .
H26C H 0.4924 0.8853 0.1568 0.085 Uiso 1 1 calc R U . . .
C27 C 0.5203(3) 0.8101(2) 0.28553(11) 0.0598(7) Uani 1 1 d . . . . .
H27A H 0.4330 0.8366 0.3013 0.090 Uiso 1 1 calc R U . . .
H27B H 0.5930 0.8649 0.2891 0.090 Uiso 1 1 calc R U . . .
H27C H 0.5515 0.7470 0.3069 0.090 Uiso 1 1 calc R U . . .
H10 H 0.179(2) 0.5314(18) 0.2612(10) 0.041(6) Uiso 1 1 d . . . . .
H3 H 0.290(3) 0.2000(19) 0.0642(10) 0.044(6) Uiso 1 1 d . . . . .
C21B C -0.1143(8) 0.6437(6) 0.1378(3) 0.093(2) Uiso 0.513(6) 1 d . . P . .
H21D H -0.2024 0.6821 0.1298 0.139 Uiso 0.513(6) 1 calc R U P . .
H21E H -0.0901 0.6030 0.1036 0.139 Uiso 0.513(6) 1 calc R U P . .
H21F H -0.0390 0.6942 0.1474 0.139 Uiso 0.513(6) 1 calc R U P . .
O3 O 0.8001(6) 0.7405(4) 0.0685(2) 0.0962(15) Uani 0.5 1 d . . P . .
H31 H 0.511(4) 0.368(3) 0.4967(19) 0.096(12) Uiso 1 1 d . . . . .
H32 H 0.443(4) 0.423(3) 0.4499(16) 0.091(11) Uiso 1 1 d . . . . .

loop_
_atom_site_aniso_label
_atom_site_aniso_U_11
_atom_site_aniso_U_22
_atom_site_aniso_U_33
_atom_site_aniso_U_23
_atom_site_aniso_U_13
_atom_site_aniso_U_12
Cl1 0.0495(3) 0.0568(4) 0.0616(4) 0.0076(3) -0.0042(3) 0.0050(3)
O1 0.1309(19) 0.0567(11) 0.0378(9) -0.0079(8) -0.0009(10) 0.0049(11)
O2 0.1149(18) 0.0553(12) 0.0570(12) 0.0033(10) -0.0010(12) -0.0101(12)
N1 0.0431(10) 0.0322(9) 0.0460(9) -0.0020(7) 0.0107(8) -0.0020(7)
N2 0.0654(12) 0.0308(9) 0.0357(9) 0.0006(7) -0.0063(8) -0.0010(8)
N3 0.0440(10) 0.0342(9) 0.0635(12) -0.0062(8) 0.0057(9) -0.0074(8)
N4 0.0490(11) 0.0432(10) 0.0427(9) -0.0029(8) -0.0024(8) -0.0081(8)
C1 0.0584(14) 0.0394(12) 0.0370(11) -0.0025(9) 0.0048(9) -0.0029(10)
C2 0.0393(11) 0.0365(11) 0.0394(10) -0.0030(8) 0.0017(8) -0.0017(9)
C3 0.0384(12) 0.0367(11) 0.0507(12) -0.0079(9) 0.0080(9) -0.0019(9)
C4 0.0415(11) 0.0369(11) 0.0421(11) -0.0041(9) 0.0009(9) -0.0036(9)
C5 0.0362(11) 0.0439(12) 0.0542(12) -0.0077(10) 0.0001(9) -0.0077(9)
C6 0.0334(11) 0.0499(13) 0.0553(13) -0.0076(10) 0.0000(9) 0.0012(9)
C7 0.0371(11) 0.0321(10) 0.0447(11) -0.0015(8) 0.0013(8) 0.0009(8)
C8 0.0378(11) 0.0336(10) 0.0432(11) 0.0012(8) 0.0009(8) 0.0052(8)
C9 0.0388(11) 0.0302(10) 0.0404(10) -0.0011(8) 0.0002(8) 0.0041(8)
C10 0.0437(12) 0.0375(11) 0.0389(10) 0.0035(9) 0.0047(9) 0.0017(9)
C11 0.0468(12) 0.0411(11) 0.0351(10) -0.0013(9) -0.0013(8) 0.0012(9)
C12 0.0383(11) 0.0328(10) 0.0400(10) -0.0014(8) -0.0018(8) 0.0037(8)
C13 0.0470(12) 0.0324(10) 0.0388(10) 0.0009(8) 0.0028(9) -0.0010(9)
C14 0.0447(11) 0.0310(10) 0.0341(10) -0.0025(8) -0.0010(8) 0.0046(8)
C15 0.0378(11) 0.0416(12) 0.0555(13) -0.0090(10) 0.0045(9) -0.0004(9)
C16 0.0488(13) 0.0501(14) 0.0614(14) -0.0038(11) 0.0078(11) -0.0121(11)
C17 0.0649(18) 0.0743(19) 0.0692(17) -0.0060(14) 0.0177(14) -0.0262(15)
C18 0.0591(18) 0.084(2) 0.111(3) -0.021(2) 0.0355(18) -0.0025(17)
C19 0.0625(19) 0.077(2) 0.125(3) -0.005(2) 0.0275(19) 0.0239(17)
C20 0.0504(15) 0.0589(16) 0.088(2) -0.0042(14) 0.0127(13) 0.0161(12)
C22 0.0473(13) 0.0442(13) 0.0668(15) -0.0045(11) 0.0188(11) -0.0043(10)
C23 0.109(2) 0.0437(14) 0.0518(14) 0.0066(11) -0.0194(14) 0.0082(14)
C24 0.0521(15) 0.0434(13) 0.0889(19) -0.0042(13) 0.0014(13) -0.0129(11)
C25 0.0537(15) 0.0397(13) 0.0867(18) -0.0100(12) 0.0151(13) -0.0008(11)
C26 0.0644(16) 0.0501(14) 0.0557(14) -0.0019(11) 0.0027(11) -0.0138(12)
C27 0.0715(17) 0.0581(15) 0.0489(13) -0.0092(11) -0.0080(12) -0.0136(13)
O3 0.116(4) 0.086(3) 0.085(3) -0.019(2) -0.019(3) 0.008(3)

loop_
_atom_type_symbol
_atom_type_description
_atom_type_scat_dispersion_real
_atom_type_scat_dispersion_imag
_atom_type_scat_source
C C 0.0181 0.0091 'International Tables Vol C Tables 4.2.6.8 and 6.1.1.4'
H H 0.0000 0.0000 'International Tables Vol C Tables 4.2.6.8 and 6.1.1.4'
N N 0.0311 0.0180 'International Tables Vol C Tables 4.2.6.8 and 6.1.1.4'
O O 0.0492 0.0322 'International Tables Vol C Tables 4.2.6.8 and 6.1.1.4'
Cl Cl 0.3639 0.7018 'International Tables Vol C Tables 4.2.6.8 and 6.1.1.4'

loop_
_geom_angle_atom_site_label_1
_geom_angle_atom_site_label_2
_geom_angle_atom_site_label_3
_geom_angle
_geom_angle_site_symmetry_1
_geom_angle_site_symmetry_3
_geom_angle_publ_flag
H31 O2 H32 105(3) . . ?
C2 N1 C1 112.22(17) . . ?
C2 N1 C22 119.41(17) . . ?
C1 N1 C22 111.08(17) . . ?
C1 N2 C14 122.43(17) . . ?
C1 N2 C23 118.39(18) . . ?
C14 N2 C23 119.17(17) . . ?
C4 N3 C25 122.07(19) . . ?
C4 N3 C24 122.6(2) . . ?
C25 N3 C24 115.34(19) . . ?
C12 N4 C26 121.52(18) . . ?
C12 N4 C27 121.13(19) . . ?
C26 N4 C27 117.10(19) . . ?
O1 C1 N2 124.5(2) . . ?
O1 C1 N1 120.9(2) . . ?
N2 C1 N1 114.48(18) . . ?
C3 C2 N1 122.61(19) . . ?
C3 C2 C7 119.88(19) . . ?
N1 C2 C7 117.49(17) . . ?
C2 C3 C4 121.3(2) . . ?
C2 C3 H3 118.8(15) . . ?
C4 C3 H3 119.6(15) . . ?
N3 C4 C3 121.2(2) . . ?
N3 C4 C5 120.54(19) . . ?
C3 C4 C5 118.10(19) . . ?
C6 C5 C4 120.0(2) . . ?
C6 C5 H5 120.0 . . ?
C4 C5 H5 120.0 . . ?
C5 C6 C7 123.1(2) . . ?
C5 C6 H6 118.5 . . ?
C7 C6 H6 118.5 . . ?
C8 C7 C6 119.07(19) . . ?
C8 C7 C2 124.64(19) . . ?
C6 C7 C2 114.71(18) . . ?
C7 C8 C9 129.46(19) . . ?
C7 C8 C15 117.68(19) . . ?
C9 C8 C15 112.60(17) . . ?
C14 C9 C10 114.90(18) . . ?
C14 C9 C8 126.66(18) . . ?
C10 C9 C8 118.17(18) . . ?
C11 C10 C9 123.6(2) . . ?
C11 C10 H10 117.9(13) . . ?
C9 C10 H10 118.4(13) . . ?
C10 C11 C12 120.74(19) . . ?
C10 C11 H11 119.6 . . ?
C12 C11 H11 119.6 . . ?
N4 C12 C11 121.30(18) . . ?
N4 C12 C13 121.69(19) . . ?
C11 C12 C13 117.00(19) . . ?
C14 C13 C12 121.05(19) . . ?
C14 C13 H13 119.5 . . ?
C12 C13 H13 119.5 . . ?
C13 C14 C9 122.59(18) . . ?
C13 C14 N2 117.00(18) . . ?
C9 C14 N2 119.96(18) . . ?
C16 C15 C20 120.3(2) . . ?
C16 C15 C8 121.6(2) . . ?
C20 C15 C8 118.1(2) . . ?
C15 C16 C17 118.8(3) . . ?
C15 C16 C21A 125.1(3) . . ?
C17 C16 C21A 115.9(3) . . ?
C18 C17 C16 120.5(3) . . ?
C18 C17 H17 119.7 . . ?
C16 C17 H17 119.7 . . ?
C19 C18 C17 120.2(3) . . ?
C19 C18 H18 119.9 . . ?
C17 C18 H18 119.9 . . ?
C18 C19 C20 121.9(3) . . ?
C18 C19 H19 119.1 . . ?
C20 C19 H19 119.1 . . ?
C19 C20 C15 118.2(3) . . ?
C19 C20 C21B 119.3(4) . . ?
C15 C20 C21B 122.4(4) . . ?
C16 C21A H21A 109.5 . . ?
C16 C21A H21B 109.5 . . ?
H21A C21A H21B 109.5 . . ?
C16 C21A H21C 109.5 . . ?
H21A C21A H21C 109.5 . . ?
H21B C21A H21C 109.5 . . ?
N1 C22 H22A 109.5 . . ?
N1 C22 H22B 109.5 . . ?
H22A C22 H22B 109.5 . . ?
N1 C22 H22C 109.5 . . ?
H22A C22 H22C 109.5 . . ?
H22B C22 H22C 109.5 . . ?
N2 C23 H23A 109.5 . . ?
N2 C23 H23B 109.5 . . ?
H23A C23 H23B 109.5 . . ?
N2 C23 H23C 109.5 . . ?
H23A C23 H23C 109.5 . . ?
H23B C23 H23C 109.5 . . ?
N3 C24 H24A 109.5 . . ?
N3 C24 H24B 109.5 . . ?
H24A C24 H24B 109.5 . . ?
N3 C24 H24C 109.5 . . ?
H24A C24 H24C 109.5 . . ?
H24B C24 H24C 109.5 . . ?
N3 C25 H25A 109.5 . . ?
N3 C25 H25B 109.5 . . ?
H25A C25 H25B 109.5 . . ?
N3 C25 H25C 109.5 . . ?
H25A C25 H25C 109.5 . . ?
H25B C25 H25C 109.5 . . ?
N4 C26 H26A 109.5 . . ?
N4 C26 H26B 109.5 . . ?
H26A C26 H26B 109.5 . . ?
N4 C26 H26C 109.5 . . ?
H26A C26 H26C 109.5 . . ?
H26B C26 H26C 109.5 . . ?
N4 C27 H27A 109.5 . . ?
N4 C27 H27B 109.5 . . ?
H27A C27 H27B 109.5 . . ?
N4 C27 H27C 109.5 . . ?
H27A C27 H27C 109.5 . . ?
H27B C27 H27C 109.5 . . ?
C20 C21B H21D 109.5 . . ?
C20 C21B H21E 109.5 . . ?
H21D C21B H21E 109.5 . . ?
C20 C21B H21F 109.5 . . ?
H21D C21B H21F 109.5 . . ?
H21E C21B H21F 109.5 . . ?

loop_
_geom_bond_atom_site_label_1
_geom_bond_atom_site_label_2
_geom_bond_distance
_geom_bond_site_symmetry_2
_geom_bond_publ_flag
O1 C1 1.209(3) . ?
O2 H31 0.86(4) . ?
O2 H32 0.90(4) . ?
N1 C2 1.384(3) . ?
N1 C1 1.454(3) . ?
N1 C22 1.467(3) . ?
N2 C1 1.331(3) . ?
N2 C14 1.434(2) . ?
N2 C23 1.466(3) . ?
N3 C4 1.337(3) . ?
N3 C25 1.455(3) . ?
N3 C24 1.468(3) . ?
N4 C12 1.358(3) . ?
N4 C26 1.446(3) . ?
N4 C27 1.450(3) . ?
C2 C3 1.372(3) . ?
C2 C7 1.461(3) . ?
C3 C4 1.415(3) . ?
C3 H3 0.89(2) . ?
C4 C5 1.434(3) . ?
C5 C6 1.339(3) . ?
C5 H5 0.9300 . ?
C6 C7 1.442(3) . ?
C6 H6 0.9300 . ?
C7 C8 1.383(3) . ?
C8 C9 1.456(3) . ?
C8 C15 1.496(3) . ?
C9 C14 1.407(3) . ?
C9 C10 1.416(3) . ?
C10 C11 1.359(3) . ?
C10 H10 0.95(2) . ?
C11 C12 1.409(3) . ?
C11 H11 0.9300 . ?
C12 C13 1.414(3) . ?
C13 C14 1.378(3) . ?
C13 H13 0.9300 . ?
C15 C16 1.387(3) . ?
C15 C20 1.403(3) . ?
C16 C17 1.403(4) . ?
C16 C21A 1.449(6) . ?
C17 C18 1.365(5) . ?
C17 H17 0.9300 . ?
C18 C19 1.354(5) . ?
C18 H18 0.9300 . ?
C19 C20 1.385(4) . ?
C19 H19 0.9300 . ?
C20 C21B 1.476(8) . ?
C21A H21A 0.9600 . ?
C21A H21B 0.9600 . ?
C21A H21C 0.9600 . ?
C22 H22A 0.9600 . ?
C22 H22B 0.9600 . ?
C22 H22C 0.9600 . ?
C23 H23A 0.9600 . ?
C23 H23B 0.9600 . ?
C23 H23C 0.9600 . ?
C24 H24A 0.9600 . ?
C24 H24B 0.9600 . ?
C24 H24C 0.9600 . ?
C25 H25A 0.9600 . ?
C25 H25B 0.9600 . ?
C25 H25C 0.9600 . ?
C26 H26A 0.9600 . ?
C26 H26B 0.9600 . ?
C26 H26C 0.9600 . ?
C27 H27A 0.9600 . ?
C27 H27B 0.9600 . ?
C27 H27C 0.9600 . ?
C21B H21D 0.9600 . ?
C21B H21E 0.9600 . ?
C21B H21F 0.9600 . ?

loop_
_geom_hbond_atom_site_label_D
_geom_hbond_atom_site_label_H
_geom_hbond_atom_site_label_A
_geom_hbond_distance_DH
_geom_hbond_distance_HA
_geom_hbond_distance_DA
_geom_hbond_angle_DHA
_geom_hbond_site_symmetry_A
O2 H32 Cl1 0.90(4) 2.33(4) 3.225(2) 174(3) .
O2 H31 Cl1 0.86(4) 2.33(4) 3.182(2) 173(3) 3_666
C25 H25B Cl1 0.96 2.80 3.651(3) 147.6 2_645
C24 H24C Cl1 0.96 2.88 3.789(3) 157.7 2_545
C22 H22A Cl1 0.96 2.91 3.733(3) 144.3 2_645
C11 H11 Cl1 0.93 2.87 3.731(2) 154.8 .
C5 H5 Cl1 0.93 2.68 3.586(2) 164.3 2_545
O2 H32 Cl1 0.90(4) 2.33(4) 3.225(2) 174(3) .
O2 H31 Cl1 0.86(4) 2.33(4) 3.182(2) 173(3) 3_666
C25 H25B Cl1 0.96 2.80 3.651(3) 147.6 2_645
C24 H24C Cl1 0.96 2.88 3.789(3) 157.7 2_545
C22 H22A Cl1 0.96 2.91 3.733(3) 144.3 2_645
C11 H11 Cl1 0.93 2.87 3.731(2) 154.8 .
C5 H5 Cl1 0.93 2.68 3.586(2) 164.3 2_545
O2 H32 Cl1 0.90(4) 2.33(4) 3.225(2) 174(3) .
O2 H31 Cl1 0.86(4) 2.33(4) 3.182(2) 173(3) 3_666
C25 H25B Cl1 0.96 2.80 3.651(3) 147.6 2_645
C24 H24C Cl1 0.96 2.88 3.789(3) 157.7 2_545
C22 H22A Cl1 0.96 2.91 3.733(3) 144.3 2_645
C11 H11 Cl1 0.93 2.87 3.731(2) 154.8 .
C5 H5 Cl1 0.93 2.68 3.586(2) 164.3 2_545
O2 H32 Cl1 0.90(4) 2.33(4) 3.225(2) 174(3) .
O2 H31 Cl1 0.86(4) 2.33(4) 3.182(2) 173(3) 3_666
C25 H25B Cl1 0.96 2.80 3.651(3) 147.6 2_645
C24 H24C Cl1 0.96 2.88 3.789(3) 157.7 2_545
C22 H22A Cl1 0.96 2.91 3.733(3) 144.3 2_645
C11 H11 Cl1 0.93 2.87 3.731(2) 154.8 .
C5 H5 Cl1 0.93 2.68 3.586(2) 164.3 2_545
O2 H32 Cl1 0.90(4) 2.33(4) 3.225(2) 174(3) .
O2 H31 Cl1 0.86(4) 2.33(4) 3.182(2) 173(3) 3_666
C25 H25B Cl1 0.96 2.80 3.651(3) 147.6 2_645
C24 H24C Cl1 0.96 2.88 3.789(3) 157.7 2_545
C22 H22A Cl1 0.96 2.91 3.733(3) 144.3 2_645
C11 H11 Cl1 0.93 2.87 3.731(2) 154.8 .
C5 H5 Cl1 0.93 2.68 3.586(2) 164.3 2_545
O2 H32 Cl1 0.90(4) 2.33(4) 3.225(2) 174(3) .
O2 H31 Cl1 0.86(4) 2.33(4) 3.182(2) 173(3) 3_666
C25 H25B Cl1 0.96 2.80 3.651(3) 147.6 2_645
C24 H24C Cl1 0.96 2.88 3.789(3) 157.7 2_545
C22 H22A Cl1 0.96 2.91 3.733(3) 144.3 2_645
C11 H11 Cl1 0.93 2.87 3.731(2) 154.8 .
C5 H5 Cl1 0.93 2.68 3.586(2) 164.3 2_545
O2 H32 Cl1 0.90(4) 2.33(4) 3.225(2) 174(3) .
O2 H31 Cl1 0.86(4) 2.33(4) 3.182(2) 173(3) 3_666
C25 H25B Cl1 0.96 2.80 3.651(3) 147.6 2_645
C24 H24C Cl1 0.96 2.88 3.789(3) 157.7 2_545
C22 H22A Cl1 0.96 2.91 3.733(3) 144.3 2_645
C11 H11 Cl1 0.93 2.87 3.731(2) 154.8 .
C5 H5 Cl1 0.93 2.68 3.586(2) 164.3 2_545
O2 H32 Cl1 0.90(4) 2.33(4) 3.225(2) 174(3) .
O2 H31 Cl1 0.86(4) 2.33(4) 3.182(2) 173(3) 3_666
C25 H25B Cl1 0.96 2.80 3.651(3) 147.6 2_645
C24 H24C Cl1 0.96 2.88 3.789(3) 157.7 2_545
C22 H22A Cl1 0.96 2.91 3.733(3) 144.3 2_645
C11 H11 Cl1 0.93 2.87 3.731(2) 154.8 .
C5 H5 Cl1 0.93 2.68 3.586(2) 164.3 2_545
O2 H32 Cl1 0.90(4) 2.33(4) 3.225(2) 174(3) .
O2 H31 Cl1 0.86(4) 2.33(4) 3.182(2) 173(3) 3_666
C25 H25B Cl1 0.96 2.80 3.651(3) 147.6 2_645
C24 H24C Cl1 0.96 2.88 3.789(3) 157.7 2_545
C22 H22A Cl1 0.96 2.91 3.733(3) 144.3 2_645
C11 H11 Cl1 0.93 2.87 3.731(2) 154.8 .
C5 H5 Cl1 0.93 2.68 3.586(2) 164.3 2_545
O2 H32 Cl1 0.90(4) 2.33(4) 3.225(2) 174(3) .
O2 H31 Cl1 0.86(4) 2.33(4) 3.182(2) 173(3) 3_666
C25 H25B Cl1 0.96 2.80 3.651(3) 147.6 2_645
C24 H24C Cl1 0.96 2.88 3.789(3) 157.7 2_545
C22 H22A Cl1 0.96 2.91 3.733(3) 144.3 2_645
C11 H11 Cl1 0.93 2.87 3.731(2) 154.8 .
C5 H5 Cl1 0.93 2.68 3.586(2) 164.3 2_545
O2 H32 Cl1 0.90(4) 2.33(4) 3.225(2) 174(3) .
C25 H25B Cl1 0.96 2.80 3.651(3) 147.6 2_645
C24 H24C Cl1 0.96 2.88 3.789(3) 157.7 2_545
C22 H22A Cl1 0.96 2.91 3.733(3) 144.3 2_645
C11 H11 Cl1 0.93 2.87 3.731(2) 154.8 .
C5 H5 Cl1 0.93 2.68 3.586(2) 164.3 2_545
O2 H32 Cl1 0.90(4) 2.33(4) 3.225(2) 174(3) .
C25 H25B Cl1 0.96 2.80 3.651(3) 147.6 2_645
C24 H24C Cl1 0.96 2.88 3.789(3) 157.7 2_545
C22 H22A Cl1 0.96 2.91 3.733(3) 144.3 2_645
C11 H11 Cl1 0.93 2.87 3.731(2) 154.8 .
C5 H5 Cl1 0.93 2.68 3.586(2) 164.3 2_545
O2 H32 Cl1 0.90(4) 2.33(4) 3.225(2) 174(3) .
C25 H25B Cl1 0.96 2.80 3.651(3) 147.6 2_645
C24 H24C Cl1 0.96 2.88 3.789(3) 157.7 2_545
C22 H22A Cl1 0.96 2.91 3.733(3) 144.3 2_645
C11 H11 Cl1 0.93 2.87 3.731(2) 154.8 .
C5 H5 Cl1 0.93 2.68 3.586(2) 164.3 2_545
O2 H32 Cl1 0.90(4) 2.33(4) 3.225(2) 174(3) .
C25 H25B Cl1 0.96 2.80 3.651(3) 147.6 2_645
C24 H24C Cl1 0.96 2.88 3.789(3) 157.7 2_545
C22 H22A Cl1 0.96 2.91 3.733(3) 144.3 2_645
C11 H11 Cl1 0.93 2.87 3.731(2) 154.8 .
C5 H5 Cl1 0.93 2.68 3.586(2) 164.3 2_545
C5 H5 Cl1 0.93 2.68 3.586(2) 164.3 2_545
C11 H11 Cl1 0.93 2.87 3.731(2) 154.8 .
C22 H22A Cl1 0.96 2.91 3.733(3) 144.3 2_645
C24 H24C Cl1 0.96 2.88 3.789(3) 157.7 2_545
C25 H25B Cl1 0.96 2.80 3.651(3) 147.6 2_645
O2 H32 Cl1 0.90(4) 2.33(4) 3.225(2) 174(3) .
C5 H5 Cl1 0.93 2.68 3.586(2) 164.3 2_545
C11 H11 Cl1 0.93 2.87 3.731(2) 154.8 .
C22 H22A Cl1 0.96 2.91 3.733(3) 144.3 2_645
C24 H24C Cl1 0.96 2.88 3.789(3) 157.7 2_545
C25 H25B Cl1 0.96 2.80 3.651(3) 147.6 2_645
O2 H32 Cl1 0.90(4) 2.33(4) 3.225(2) 174(3) .
C5 H5 Cl1 0.93 2.68 3.586(2) 164.3 2_545
C11 H11 Cl1 0.93 2.87 3.731(2) 154.8 .
C22 H22A Cl1 0.96 2.91 3.733(3) 144.3 2_645
C24 H24C Cl1 0.96 2.88 3.789(3) 157.7 2_545
C25 H25B Cl1 0.96 2.80 3.651(3) 147.6 2_645
O2 H32 Cl1 0.90(4) 2.33(4) 3.225(2) 174(3) .
C5 H5 Cl1 0.93 2.68 3.586(2) 164.3 2_545
C11 H11 Cl1 0.93 2.87 3.731(2) 154.8 .
C22 H22A Cl1 0.96 2.91 3.733(3) 144.3 2_645
C24 H24C Cl1 0.96 2.88 3.789(3) 157.7 2_545
C25 H25B Cl1 0.96 2.80 3.651(3) 147.6 2_645
C5 H5 Cl1 0.93 2.68 3.586(2) 164.3 2_545
C11 H11 Cl1 0.93 2.87 3.731(2) 154.8 .
C22 H22A Cl1 0.96 2.91 3.733(3) 144.3 2_645
C24 H24C Cl1 0.96 2.88 3.789(3) 157.7 2_545
C25 H25B Cl1 0.96 2.80 3.651(3) 147.6 2_645
O2 H31 Cl1 0.86(4) 2.33(4) 3.182(2) 173(3) 3_666
O2 H32 Cl1 0.90(4) 2.33(4) 3.225(2) 174(3) .
C5 H5 Cl1 0.93 2.68 3.586(2) 164.3 2_545
C11 H11 Cl1 0.93 2.87 3.731(2) 154.8 .
C22 H22A Cl1 0.96 2.91 3.733(3) 144.3 2_645
C24 H24C Cl1 0.96 2.88 3.789(3) 157.7 2_545
C25 H25B Cl1 0.96 2.80 3.651(3) 147.6 2_645
O2 H31 Cl1 0.86(4) 2.33(4) 3.182(2) 173(3) 3_666
O2 H32 Cl1 0.90(4) 2.33(4) 3.225(2) 174(3) .
C5 H5 Cl1 0.93 2.68 3.586(2) 164.3 2_545
C11 H11 Cl1 0.93 2.87 3.731(2) 154.8 .
C22 H22A Cl1 0.96 2.91 3.733(3) 144.3 2_645
C24 H24C Cl1 0.96 2.88 3.789(3) 157.7 2_545
C25 H25B Cl1 0.96 2.80 3.651(3) 147.6 2_645
O2 H31 Cl1 0.86(4) 2.33(4) 3.182(2) 173(3) 3_666
O2 H32 Cl1 0.90(4) 2.33(4) 3.225(2) 174(3) .
C5 H5 Cl1 0.93 2.68 3.586(2) 164.3 2_545
C11 H11 Cl1 0.93 2.87 3.731(2) 154.8 .
C22 H22A Cl1 0.96 2.91 3.733(3) 144.3 2_645
C24 H24C Cl1 0.96 2.88 3.789(3) 157.7 2_545
C25 H25B Cl1 0.96 2.80 3.651(3) 147.6 2_645
O2 H31 Cl1 0.86(4) 2.33(4) 3.182(2) 173(3) 3_666
O2 H32 Cl1 0.90(4) 2.33(4) 3.225(2) 174(3) .
C5 H5 Cl1 0.93 2.68 3.586(2) 164.3 2_545
C11 H11 Cl1 0.93 2.87 3.731(2) 154.8 .
C22 H22A Cl1 0.96 2.91 3.733(3) 144.3 2_645
C24 H24C Cl1 0.96 2.88 3.789(3) 157.7 2_545
C25 H25B Cl1 0.96 2.80 3.651(3) 147.6 2_645
O2 H31 Cl1 0.86(4) 2.33(4) 3.182(2) 173(3) 3_666
O2 H32 Cl1 0.90(4) 2.33(4) 3.225(2) 174(3) .
C5 H5 Cl1 0.93 2.68 3.586(2) 164.3 2_545
C11 H11 Cl1 0.93 2.87 3.731(2) 154.8 .
C22 H22A Cl1 0.96 2.91 3.733(3) 144.3 2_645
C24 H24C Cl1 0.96 2.88 3.789(3) 157.7 2_545
C25 H25B Cl1 0.96 2.80 3.651(3) 147.6 2_645
O2 H31 Cl1 0.86(4) 2.33(4) 3.182(2) 173(3) 3_666
O2 H32 Cl1 0.90(4) 2.33(4) 3.225(2) 174(3) .
C5 H5 Cl1 0.93 2.68 3.586(2) 164.3 2_545
C11 H11 Cl1 0.93 2.87 3.731(2) 154.8 .
C22 H22A Cl1 0.96 2.91 3.733(3) 144.3 2_645
C24 H24C Cl1 0.96 2.88 3.789(3) 157.7 2_545
C25 H25B Cl1 0.96 2.80 3.651(3) 147.6 2_645
O2 H31 Cl1 0.86(4) 2.33(4) 3.182(2) 173(3) 3_666
O2 H32 Cl1 0.90(4) 2.33(4) 3.225(2) 174(3) .
C5 H5 Cl1 0.93 2.68 3.586(2) 164.3 2_545
C11 H11 Cl1 0.93 2.87 3.731(2) 154.8 .
C22 H22A Cl1 0.96 2.91 3.733(3) 144.3 2_645
C24 H24C Cl1 0.96 2.88 3.789(3) 157.7 2_545
C25 H25B Cl1 0.96 2.80 3.651(3) 147.6 2_645
O2 H31 Cl1 0.86(4) 2.33(4) 3.182(2) 173(3) 3_666
O2 H32 Cl1 0.90(4) 2.33(4) 3.225(2) 174(3) .

loop_
_geom_torsion_atom_site_label_1
_geom_torsion_atom_site_label_2
_geom_torsion_atom_site_label_3
_geom_torsion_atom_site_label_4
_geom_torsion
_geom_torsion_site_symmetry_1
_geom_torsion_site_symmetry_2
_geom_torsion_site_symmetry_3
_geom_torsion_site_symmetry_4
_geom_torsion_publ_flag
C14 N2 C1 O1 -177.3(2) . . . . ?
C23 N2 C1 O1 1.6(4) . . . . ?
C14 N2 C1 N1 0.4(3) . . . . ?
C23 N2 C1 N1 179.4(2) . . . . ?
C2 N1 C1 O1 -78.5(3) . . . . ?
C22 N1 C1 O1 58.0(3) . . . . ?
C2 N1 C1 N2 103.6(2) . . . . ?
C22 N1 C1 N2 -119.8(2) . . . . ?
C1 N1 C2 C3 124.6(2) . . . . ?
C22 N1 C2 C3 -8.0(3) . . . . ?
C1 N1 C2 C7 -57.2(2) . . . . ?
C22 N1 C2 C7 170.23(19) . . . . ?
N1 C2 C3 C4 -172.5(2) . . . . ?
C7 C2 C3 C4 9.3(3) . . . . ?
C25 N3 C4 C3 5.3(3) . . . . ?
C24 N3 C4 C3 -176.8(2) . . . . ?
C25 N3 C4 C5 -178.8(2) . . . . ?
C24 N3 C4 C5 -0.9(3) . . . . ?
C2 C3 C4 N3 -178.6(2) . . . . ?
C2 C3 C4 C5 5.4(3) . . . . ?
N3 C4 C5 C6 174.1(2) . . . . ?
C3 C4 C5 C6 -10.0(3) . . . . ?
C4 C5 C6 C7 -0.5(4) . . . . ?
C5 C6 C7 C8 -151.8(2) . . . . ?
C5 C6 C7 C2 14.5(3) . . . . ?
C3 C2 C7 C8 146.8(2) . . . . ?
N1 C2 C7 C8 -31.5(3) . . . . ?
C3 C2 C7 C6 -18.7(3) . . . . ?
N1 C2 C7 C6 163.03(19) . . . . ?
C6 C7 C8 C9 175.7(2) . . . . ?
C2 C7 C8 C9 10.8(3) . . . . ?
C6 C7 C8 C15 2.0(3) . . . . ?
C2 C7 C8 C15 -162.9(2) . . . . ?
C7 C8 C9 C14 50.1(3) . . . . ?
C15 C8 C9 C14 -135.9(2) . . . . ?
C7 C8 C9 C10 -136.2(2) . . . . ?
C15 C8 C9 C10 37.8(3) . . . . ?
C14 C9 C10 C11 -1.6(3) . . . . ?
C8 C9 C10 C11 -176.1(2) . . . . ?
C9 C10 C11 C12 3.3(3) . . . . ?
C26 N4 C12 C11 -175.3(2) . . . . ?
C27 N4 C12 C11 -1.4(3) . . . . ?
C26 N4 C12 C13 3.8(3) . . . . ?
C27 N4 C12 C13 177.8(2) . . . . ?
C10 C11 C12 N4 176.8(2) . . . . ?
C10 C11 C12 C13 -2.5(3) . . . . ?
N4 C12 C13 C14 -179.10(19) . . . . ?
C11 C12 C13 C14 0.1(3) . . . . ?
C12 C13 C14 C9 1.5(3) . . . . ?
C12 C13 C14 N2 173.79(18) . . . . ?
C10 C9 C14 C13 -0.8(3) . . . . ?
C8 C9 C14 C13 173.09(19) . . . . ?
C10 C9 C14 N2 -172.86(18) . . . . ?
C8 C9 C14 N2 1.0(3) . . . . ?
C1 N2 C14 C13 123.9(2) . . . . ?
C23 N2 C14 C13 -55.1(3) . . . . ?
C1 N2 C14 C9 -63.6(3) . . . . ?
C23 N2 C14 C9 117.4(2) . . . . ?
C7 C8 C15 C16 69.2(3) . . . . ?
C9 C8 C15 C16 -105.5(2) . . . . ?
C7 C8 C15 C20 -112.1(2) . . . . ?
C9 C8 C15 C20 73.1(3) . . . . ?
C20 C15 C16 C17 -2.2(4) . . . . ?
C8 C15 C16 C17 176.4(2) . . . . ?
C20 C15 C16 C21A -177.4(3) . . . . ?
C8 C15 C16 C21A 1.2(4) . . . . ?
C15 C16 C17 C18 1.1(4) . . . . ?
C21A C16 C17 C18 176.7(3) . . . . ?
C16 C17 C18 C19 0.7(5) . . . . ?
C17 C18 C19 C20 -1.4(6) . . . . ?
C18 C19 C20 C15 0.3(5) . . . . ?
C18 C19 C20 C21B 178.1(5) . . . . ?
C16 C15 C20 C19 1.5(4) . . . . ?
C8 C15 C20 C19 -177.2(3) . . . . ?
C16 C15 C20 C21B -176.2(4) . . . . ?
C8 C15 C20 C21B 5.2(5) . . . . ?
